data_4120452
loop_
_publ_author_name
'Geng, Weizhi'
'Wei, Junnian'
'Zhang, Wen-Xiong'
'Xi, Zhenfeng'

_publ_section_title
;
 Isolable and well-defined butadienyl organocopper(i) aggregates: facile
 synthesis, structural characterization, and reaction chemistry.
;
_journal_issue 2
_journal_name_full 'Journal of the American Chemical Society'
_journal_page_first 610
_journal_page_last 613
_journal_paper_doi 10.1021/ja4114243
_journal_volume 136
_journal_year 2014
_chemical_formula_moiety 'C44 H80 Cu3 I2 Li O3'
_chemical_formula_sum 'C44 H80 Cu3 I2 Li O3'
_chemical_formula_weight 1108.44
_chemical_name_systematic
;
 ? 
;
_space_group_crystal_system triclinic
_space_group_IT_number 2
_space_group_name_Hall '-P 1'
_space_group_name_H-M_alt 'P -1'
_symmetry_space_group_name_Hall '-P 1'
_symmetry_space_group_name_H-M 'P -1'
_atom_sites_solution_hydrogens geom
_atom_sites_solution_primary iterative
_atom_sites_solution_secondary difmap
_audit_creation_date 2013-10-31
_audit_creation_method
;
  Olex2 1.2
  (compiled Dec  5 2012 16:20:19, GUI svn.r4385)
;
_cell_angle_alpha 95.008(3)
_cell_angle_beta 99.948(3)
_cell_angle_gamma 98.618(3)
_cell_formula_units_Z 2
_cell_length_a 9.1034(3)
_cell_length_b 12.6088(5)
_cell_length_c 22.6274(9)
_cell_measurement_temperature 100(2)
_cell_volume 2512.17(17)
_computing_molecular_graphics
;
O. V. Dolomanov, L. J. Bourhis, R. J. Gildea, J. A. K. Howard and H. Puschmann,
OLEX2: a complete structure solution, refinement and analysis program.
J. Appl. Cryst. (2009). 42, 339-341.
;
_computing_publication_material
;
O. V. Dolomanov, L. J. Bourhis, R. J. Gildea, J. A. K. Howard and H. Puschmann,
OLEX2: a complete structure solution, refinement and analysis program.
J. Appl. Cryst. (2009). 42, 339-341.
;
_computing_structure_refinement
;
XL, G.M. Sheldrick, Acta Cryst.
(2008). A64, 112-122
;
_computing_structure_solution 'SUPERFLIP, J. Appl. Cryst. (2007) 40, 786-790'
_diffrn_ambient_temperature 100.15
_diffrn_measured_fraction_theta_full 0.998
_diffrn_measured_fraction_theta_max 0.998
_diffrn_measurement_device_type 'multiwire proportional'
_diffrn_measurement_method 'phi and omega scans'
_diffrn_radiation_monochromator graphite
_diffrn_radiation_type MoK\a
_diffrn_radiation_wavelength 0.71073
_diffrn_reflns_av_R_equivalents 0.0476
_diffrn_reflns_av_unetI/netI 0.0590
_diffrn_reflns_limit_h_max 11
_diffrn_reflns_limit_h_min -11
_diffrn_reflns_limit_k_max 13
_diffrn_reflns_limit_k_min -15
_diffrn_reflns_limit_l_max 27
_diffrn_reflns_limit_l_min -27
_diffrn_reflns_number 23828
_diffrn_reflns_theta_full 26.02
_diffrn_reflns_theta_max 26.02
_diffrn_reflns_theta_min 3.00
_diffrn_source 'fine-focus sealed tube'
_exptl_absorpt_coefficient_mu 2.520
_exptl_absorpt_correction_T_max 0.7867
_exptl_absorpt_correction_T_min 0.6326
_exptl_absorpt_correction_type none
_exptl_crystal_density_diffrn 1.465
_exptl_crystal_density_method 'not measured'
_exptl_crystal_F_000 1128
_exptl_crystal_size_max 0.2
_exptl_crystal_size_mid 0.2
_exptl_crystal_size_min 0.1
_refine_diff_density_max 2.714
_refine_diff_density_min -1.080
_refine_diff_density_rms 0.128
_refine_ls_extinction_method none
_refine_ls_goodness_of_fit_ref 1.032
_refine_ls_hydrogen_treatment mixed
_refine_ls_matrix_type full
_refine_ls_number_parameters 468
_refine_ls_number_reflns 9875
_refine_ls_number_restraints 0
_refine_ls_restrained_S_all 1.032
_refine_ls_R_factor_all 0.0617
_refine_ls_R_factor_gt 0.0490
_refine_ls_shift/su_max 0.001
_refine_ls_shift/su_mean 0.000
_refine_ls_structure_factor_coef Fsqd
_refine_ls_weighting_details 'calc w=1/[\s^2^(Fo^2^)+(0.0737P)^2^+2.4919P] where P=(Fo^2^+2Fc^2^)/3'
_refine_ls_weighting_scheme calc
_refine_ls_wR_factor_gt 0.1315
_refine_ls_wR_factor_ref 0.1451
_reflns_number_gt 7820
_reflns_number_total 9875
_reflns_threshold_expression >2sigma(I)
_cod_data_source_file ja4114243_si_002.cif
_cod_data_source_block 5
_cod_original_cell_volume 2512.17(16)
_cod_database_code 4120452
_olex2_refinement_description
;
1. Others
 Fixed Uiso: H9A(0.042) H9B(0.042) H10A(0.071) H10B(0.071) H11A(0.078)
 H11B(0.078) H11C(0.078) H12A(0.033) H12B(0.033) H13A(0.047) H13B(0.047)
 H14A(0.067) H14B(0.067) H14C(0.067) H15A(0.04) H15B(0.04) H16A(0.048)
 H16B(0.048) H17A(0.083) H17B(0.083) H17C(0.083) H18A(0.033) H18B(0.033)
 H19A(0.041) H19B(0.041) H20A(0.077) H20B(0.077) H20C(0.077) H21A(0.029)
 H21B(0.029) H22A(0.036) H22B(0.036) H23A(0.063) H23B(0.063) H23C(0.063)
 H24A(0.031) H24B(0.031) H25A(0.043) H25B(0.043) H26A(0.07) H26B(0.07)
 H26C(0.07) H27A(0.031) H27B(0.031) H28A(0.041) H28B(0.041) H29A(0.064)
 H29B(0.064) H29C(0.064) H30A(0.04) H30B(0.04) H31A(0.059) H31B(0.059)
 H32A(0.095) H32B(0.095) H32C(0.095) H33A(0.088) H33B(0.088) H34A(0.102)
 H34B(0.102) H35A(0.087) H35B(0.087) H36A(0.081) H36B(0.081) H37A(0.146)
 H37B(0.146) H38A(0.096) H38B(0.096) H39A(0.146) H39B(0.146) H40A(0.146)
 H40B(0.146) H41A(0.09) H41B(0.09) H42A(0.119) H42B(0.119) H43A(0.137)
 H43B(0.137) H44A(0.146) H44B(0.146)
 Fixed X: H9A(0.4475) H9B(0.486) H10A(0.4899) H10B(0.5104) H11A(0.7194)
 H11B(0.7425) H11C(0.7429) H12A(0.3056) H12B(0.1299) H13A(0.2726) H13B(0.093)
 H14A(0.1267) H14B(0.1926) H14C(0.3051) H15A(-0.1786) H15B(-0.0648) H16A(-
 0.1384) H16B(-0.2432) H17A(-0.3009) H17B(-0.3825) H17C(-0.4123) H18A(-0.1625)
 H18B(-0.2376) H19A(-0.2391) H19B(-0.1622) H20A(-0.458) H20B(-0.4254) H20C(-
 0.381) H21A(0.2408) H21B(0.2628) H22A(0.0003) H22B(0.0375) H23A(0.2565)
 H23B(0.1044) H23C(0.2091) H24A(0.1778) H24B(0.2121) H25A(0.401) H25B(0.4336)
 H26A(0.4613) H26B(0.5857) H26C(0.4426) H27A(-0.0849) H27B(-0.1234)
 H28A(0.0704) H28B(0.1005) H29A(-0.1434) H29B(-0.054) H29C(-0.1782)
 H30A(0.1137) H30B(-0.0413) H31A(0.2062) H31B(0.0534) H32A(0.0519) H32B(0.0682)
 H32C(-0.0828) H33A(0.3445) H33B(0.3623) H34A(0.3421) H34B(0.3578) H35A(0.5792)
 H35B(0.5881) H36A(0.7492) H36B(0.6589) H37A(0.9868) H37B(0.9544) H38A(1.1858)
 H38B(1.1663) H39A(1.1031) H39B(1.1289) H40A(0.8679) H40B(0.8469) H41A(0.4512)
 H41B(0.6237) H42A(0.3659) H42B(0.5326) H43A(0.5987) H43B(0.4182) H44A(0.5689)
 H44B(0.3971)
 Fixed Y: H9A(0.6448) H9B(0.7635) H10A(0.7113) H10B(0.8326) H11A(0.6941)
 H11B(0.7748) H11C(0.8218) H12A(0.6303) H12B(0.6069) H13A(0.4881) H13B(0.4694)
 H14A(0.4158) H14B(0.3386) H14C(0.43) H15A(0.6523) H15B(0.5679) H16A(0.5341)
 H16B(0.6252) H17A(0.4358) H17B(0.4446) H17C(0.5216) H18A(0.906) H18B(0.7832)
 H19A(0.8172) H19B(0.9401) H20A(0.8466) H20B(0.9311) H20C(0.9687) H21A(0.8103)
 H21B(0.9314) H22A(0.7749) H22B(0.8936) H23A(0.8449) H23B(0.7708) H23C(0.7249)
 H24A(1.1634) H24B(1.0789) H25A(1.1454) H25B(1.0547) H26A(1.1877) H26B(1.2165)
 H26C(1.2772) H27A(1.1117) H27B(1.0848) H28A(1.2314) H28B(1.26) H29A(1.3034)
 H29B(1.374) H29C(1.2709) H30A(1.1012) H30B(1.0246) H31A(0.9537) H31B(0.8755)
 H32A(1.0483) H32B(0.9294) H32C(0.9494) H33A(1.4148) H33B(1.2966) H34A(1.3576)
 H34B(1.4801) H35A(1.4966) H35B(1.3702) H36A(1.4378) H36B(1.5354) H37A(1.3513)
 H37B(1.225) H38A(1.2676) H38B(1.3899) H39A(1.3481) H39B(1.2266) H40A(1.1676)
 H40B(1.2617) H41A(1.3806) H41B(1.3868) H42A(1.2877) H42B(1.3221) H43A(1.1651)
 H43B(1.1231) H44A(1.1114) H44B(1.1308)
 Fixed Z: H9A(0.2019) H9B(0.183) H10A(0.3022) H10B(0.286) H11A(0.2649)
 H11B(0.3256) H11C(0.2622) H12A(0.0983) H12B(0.0681) H13A(0.1574) H13B(0.1349)
 H14A(0.0356) H14B(0.0823) H14C(0.06) H15A(0.176) H15B(0.1732) H16A(0.068)
 H16B(0.0678) H17A(0.1263) H17B(0.0588) H17C(0.114) H18A(0.163) H18B(0.1401)
 H19A(0.0385) H19B(0.0612) H20A(0.0768) H20B(0.03) H20C(0.101) H21A(0.0837)
 H21B(0.0672) H22A(0.0148) H22B(-0.0047) H23A(-0.0382) H23B(-0.075) H23C(-
 0.0222) H24A(0.1309) H24B(0.0804) H25A(0.1965) H25B(0.1488) H26A(0.0803)
 H26B(0.1412) H26C(0.1319) H27A(0.1566) H27B(0.2205) H28A(0.2692) H28B(0.2044)
 H29A(0.1806) H29B(0.242) H29C(0.2441) H30A(0.3344) H30B(0.3031) H31A(0.3744)
 H31B(0.342) H32A(0.4311) H32B(0.448) H32C(0.4057) H33A(0.3629) H33B(0.3351)
 H34A(0.2465) H34B(0.2767) H35A(0.2482) H35B(0.2498) H36A(0.3357) H36B(0.3479)
 H37A(0.3728) H37B(0.3813) H38A(0.4361) H38B(0.4544) H39A(0.5339) H39B(0.5167)
 H40A(0.4722) H40B(0.522) H41A(0.5003) H41B(0.5335) H42A(0.5663) H42B(0.607)
 H43A(0.5823) H43B(0.569) H44A(0.4872) H44B(0.4738)
;

loop_
_space_group_symop_id
_space_group_symop_operation_xyz
1 'x, y, z'
2 '-x, -y, -z'

loop_
_atom_site_label
_atom_site_type_symbol
_atom_site_fract_x
_atom_site_fract_y
_atom_site_fract_z
_atom_site_U_iso_or_equiv
_atom_site_adp_type
_atom_site_occupancy
_atom_site_symmetry_multiplicity
_atom_site_calc_flag
_atom_site_refinement_flags
Cu1 Cu 0.36031(6) 1.03231(5) 0.28455(3) 0.03007(16) Uani 1 1 d .
Cu2 Cu 0.20964(6) 0.86610(5) 0.23788(2) 0.02564(15) Uani 1 1 d .
Cu3 Cu 0.17798(7) 0.69001(5) 0.27328(3) 0.03049(16) Uani 1 1 d .
I1 I 0.62249(4) 1.09791(3) 0.330267(17) 0.04645(13) Uani 1 1 d .
I2 I 0.08190(4) 0.59347(3) 0.349198(16) 0.04298(13) Uani 1 1 d .
Li1 Li 0.6417(11) 1.2820(9) 0.4093(5) 0.052(3) Uani 1 1 d .
O1 O 0.5614(4) 1.3934(4) 0.36928(18) 0.0507(11) Uani 1 1 d .
O2 O 0.8589(5) 1.3187(4) 0.4361(2) 0.0710(15) Uani 1 1 d .
O3 O 0.5444(7) 1.2562(5) 0.4750(2) 0.0824(17) Uani 1 1 d .
C1 C 0.2726(5) 0.7322(4) 0.2047(2) 0.0265(10) Uani 1 1 d .
C2 C 0.1709(5) 0.6864(4) 0.1547(2) 0.0248(10) Uani 1 1 d .
C3 C 0.0147(5) 0.7141(4) 0.1467(2) 0.0275(10) Uani 1 1 d .
C4 C -0.0103(5) 0.8142(4) 0.13644(19) 0.0231(9) Uani 1 1 d .
C5 C 0.1078(4) 0.9032(4) 0.12257(19) 0.0223(9) Uani 1 1 d .
C6 C 0.1323(5) 1.0061(4) 0.14910(19) 0.0221(9) Uani 1 1 d .
C7 C 0.0773(5) 1.0383(4) 0.2057(2) 0.0234(9) Uani 1 1 d .
C8 C 0.1354(5) 1.0039(4) 0.2588(2) 0.0261(10) Uani 1 1 d .
C9 C 0.4401(5) 0.7215(5) 0.2122(2) 0.0352(12) Uani 1 1 d .
H9A H 0.4475 0.6448 0.2019 0.042 Uiso 1 1 calc R
H9B H 0.4860 0.7635 0.1830 0.042 Uiso 1 1 calc R
C10 C 0.5292(6) 0.7592(6) 0.2740(3) 0.0588(19) Uani 1 1 d .
H10A H 0.4899 0.7113 0.3022 0.071 Uiso 1 1 calc R
H10B H 0.5104 0.8326 0.2860 0.071 Uiso 1 1 calc R
C11 C 0.6984(6) 0.7628(6) 0.2824(3) 0.0521(17) Uani 1 1 d .
H11A H 0.7194 0.6941 0.2649 0.078 Uiso 1 1 calc R
H11B H 0.7425 0.7748 0.3256 0.078 Uiso 1 1 calc R
H11C H 0.7429 0.8218 0.2622 0.078 Uiso 1 1 calc R
C12 C 0.2027(5) 0.6063(4) 0.1060(2) 0.0278(10) Uani 1 1 d .
H12A H 0.3056 0.6303 0.0983 0.033 Uiso 1 1 calc R
H12B H 0.1299 0.6069 0.0681 0.033 Uiso 1 1 calc R
C13 C 0.1914(7) 0.4908(4) 0.1226(2) 0.0389(12) Uani 1 1 d .
H13A H 0.2726 0.4881 0.1574 0.047 Uiso 1 1 calc R
H13B H 0.0930 0.4694 0.1349 0.047 Uiso 1 1 calc R
C14 C 0.2052(7) 0.4119(5) 0.0706(3) 0.0449(14) Uani 1 1 d .
H14A H 0.1267 0.4158 0.0356 0.067 Uiso 1 1 calc R
H14B H 0.1926 0.3386 0.0823 0.067 Uiso 1 1 calc R
H14C H 0.3051 0.4300 0.0600 0.067 Uiso 1 1 calc R
C15 C -0.1104(5) 0.6233(4) 0.1514(2) 0.0334(11) Uani 1 1 d .
H15A H -0.1786 0.6523 0.1760 0.040 Uiso 1 1 calc R
H15B H -0.0648 0.5679 0.1732 0.040 Uiso 1 1 calc R
C16 C -0.2042(6) 0.5693(5) 0.0912(3) 0.0404(13) Uani 1 1 d .
H16A H -0.1384 0.5341 0.0680 0.048 Uiso 1 1 calc R
H16B H -0.2432 0.6252 0.0678 0.048 Uiso 1 1 calc R
C17 C -0.3368(7) 0.4854(5) 0.0982(3) 0.0550(17) Uani 1 1 d .
H17A H -0.3009 0.4358 0.1263 0.083 Uiso 1 1 calc R
H17B H -0.3825 0.4446 0.0588 0.083 Uiso 1 1 calc R
H17C H -0.4123 0.5216 0.1140 0.083 Uiso 1 1 calc R
C18 C -0.1672(5) 0.8452(4) 0.1315(2) 0.0275(10) Uani 1 1 d .
H18A H -0.1625 0.9060 0.1630 0.033 Uiso 1 1 calc R
H18B H -0.2376 0.7832 0.1401 0.033 Uiso 1 1 calc R
C19 C -0.2317(5) 0.8780(5) 0.0703(2) 0.0339(12) Uani 1 1 d .
H19A H -0.2391 0.8172 0.0385 0.041 Uiso 1 1 calc R
H19B H -0.1622 0.9401 0.0612 0.041 Uiso 1 1 calc R
C20 C -0.3880(6) 0.9089(6) 0.0695(3) 0.0513(16) Uani 1 1 d .
H20A H -0.4580 0.8466 0.0768 0.077 Uiso 1 1 calc R
H20B H -0.4254 0.9311 0.0300 0.077 Uiso 1 1 calc R
H20C H -0.3810 0.9687 0.1010 0.077 Uiso 1 1 calc R
C21 C 0.1862(5) 0.8696(4) 0.0717(2) 0.0240(9) Uani 1 1 d .
H21A H 0.2408 0.8103 0.0837 0.029 Uiso 1 1 calc R
H21B H 0.2628 0.9314 0.0672 0.029 Uiso 1 1 calc R
C22 C 0.0832(5) 0.8323(4) 0.0103(2) 0.0299(11) Uani 1 1 d .
H22A H 0.0003 0.7749 0.0148 0.036 Uiso 1 1 calc R
H22B H 0.0375 0.8936 -0.0047 0.036 Uiso 1 1 calc R
C23 C 0.1711(6) 0.7894(5) -0.0354(2) 0.0422(13) Uani 1 1 d .
H23A H 0.2565 0.8449 -0.0382 0.063 Uiso 1 1 calc R
H23B H 0.1044 0.7708 -0.0750 0.063 Uiso 1 1 calc R
H23C H 0.2091 0.7249 -0.0222 0.063 Uiso 1 1 calc R
C24 C 0.2222(5) 1.0973(4) 0.1245(2) 0.0258(10) Uani 1 1 d .
H24A H 0.1778 1.1634 0.1309 0.031 Uiso 1 1 calc R
H24B H 0.2121 1.0789 0.0804 0.031 Uiso 1 1 calc R
C25 C 0.3899(5) 1.1217(5) 0.1529(2) 0.0358(12) Uani 1 1 d .
H25A H 0.4010 1.1454 0.1965 0.043 Uiso 1 1 calc R
H25B H 0.4336 1.0547 0.1488 0.043 Uiso 1 1 calc R
C26 C 0.4777(6) 1.2084(5) 0.1240(3) 0.0467(15) Uani 1 1 d .
H26A H 0.4613 1.1877 0.0803 0.070 Uiso 1 1 calc R
H26B H 0.5857 1.2165 0.1412 0.070 Uiso 1 1 calc R
H26C H 0.4426 1.2772 0.1319 0.070 Uiso 1 1 calc R
C27 C -0.0408(5) 1.1131(4) 0.1999(2) 0.0256(10) Uani 1 1 d .
H27A H -0.0849 1.1117 0.1566 0.031 Uiso 1 1 calc R
H27B H -0.1234 1.0848 0.2205 0.031 Uiso 1 1 calc R
C28 C 0.0218(6) 1.2300(4) 0.2264(2) 0.0339(11) Uani 1 1 d .
H28A H 0.0704 1.2314 0.2692 0.041 Uiso 1 1 calc R
H28B H 0.1005 1.2600 0.2044 0.041 Uiso 1 1 calc R
C29 C -0.0991(6) 1.3008(4) 0.2230(3) 0.0426(13) Uani 1 1 d .
H29A H -0.1434 1.3034 0.1806 0.064 Uiso 1 1 calc R
H29B H -0.0540 1.3740 0.2420 0.064 Uiso 1 1 calc R
H29C H -0.1782 1.2709 0.2441 0.064 Uiso 1 1 calc R
C30 C 0.0691(6) 1.0271(4) 0.3154(2) 0.0335(11) Uani 1 1 d .
H30A H 0.1137 1.1012 0.3344 0.040 Uiso 1 1 calc R
H30B H -0.0413 1.0246 0.3031 0.040 Uiso 1 1 calc R
C31 C 0.0958(7) 0.9499(6) 0.3614(3) 0.0489(15) Uani 1 1 d .
H31A H 0.2062 0.9537 0.3744 0.059 Uiso 1 1 calc R
H31B H 0.0534 0.8755 0.3420 0.059 Uiso 1 1 calc R
C32 C 0.0273(8) 0.9711(7) 0.4163(3) 0.0632(19) Uani 1 1 d .
H32A H 0.0519 1.0483 0.4311 0.095 Uiso 1 1 calc R
H32B H 0.0682 0.9294 0.4480 0.095 Uiso 1 1 calc R
H32C H -0.0828 0.9494 0.4057 0.095 Uiso 1 1 calc R
C33 C 0.4048(7) 1.3745(7) 0.3395(4) 0.073(2) Uani 1 1 d .
H33A H 0.3445 1.4148 0.3629 0.088 Uiso 1 1 calc R
H33B H 0.3623 1.2966 0.3351 0.088 Uiso 1 1 calc R
C34 C 0.4024(8) 1.4133(8) 0.2786(4) 0.085(3) Uani 1 1 d .
H34A H 0.3421 1.3576 0.2465 0.102 Uiso 1 1 calc R
H34B H 0.3578 1.4801 0.2767 0.102 Uiso 1 1 calc R
C35 C 0.5607(9) 1.4342(7) 0.2711(3) 0.073(2) Uani 1 1 d .
H35A H 0.5792 1.4966 0.2482 0.087 Uiso 1 1 calc R
H35B H 0.5881 1.3702 0.2498 0.087 Uiso 1 1 calc R
C36 C 0.6474(8) 1.4577(7) 0.3335(3) 0.067(2) Uani 1 1 d .
H36A H 0.7492 1.4378 0.3357 0.081 Uiso 1 1 calc R
H36B H 0.6589 1.5354 0.3479 0.081 Uiso 1 1 calc R
C37 C 0.9768(11) 1.2992(12) 0.4027(5) 0.122(2) Uani 1 1 d .
H37A H 0.9868 1.3513 0.3728 0.146 Uiso 1 1 calc R
H37B H 0.9544 1.2250 0.3813 0.146 Uiso 1 1 calc R
C38 C 1.1153(8) 1.3137(8) 0.4489(4) 0.080(2) Uani 1 1 d .
H38A H 1.1858 1.2676 0.4361 0.096 Uiso 1 1 calc R
H38B H 1.1663 1.3899 0.4544 0.096 Uiso 1 1 calc R
C39 C 1.0761(12) 1.2853(12) 0.5023(5) 0.122(2) Uani 1 1 d .
H39A H 1.1031 1.3481 0.5339 0.146 Uiso 1 1 calc R
H39B H 1.1289 1.2266 0.5167 0.146 Uiso 1 1 calc R
C40 C 0.8954(12) 1.2454(12) 0.4871(5) 0.122(2) Uani 1 1 d .
H40A H 0.8679 1.1676 0.4722 0.146 Uiso 1 1 calc R
H40B H 0.8469 1.2617 0.5220 0.146 Uiso 1 1 calc R
C41 C 0.5263(9) 1.3377(8) 0.5184(3) 0.075(2) Uani 1 1 d .
H41A H 0.4512 1.3806 0.5003 0.090 Uiso 1 1 calc R
H41B H 0.6237 1.3868 0.5335 0.090 Uiso 1 1 calc R
C42 C 0.4747(11) 1.2856(10) 0.5675(4) 0.099(3) Uani 1 1 d .
H42A H 0.3659 1.2877 0.5663 0.119 Uiso 1 1 calc R
H42B H 0.5326 1.3221 0.6070 0.119 Uiso 1 1 calc R
C43 C 0.5005(15) 1.1745(9) 0.5585(5) 0.114(4) Uani 1 1 d .
H43A H 0.5987 1.1651 0.5823 0.137 Uiso 1 1 calc R
H43B H 0.4182 1.1231 0.5690 0.137 Uiso 1 1 calc R
C44 C 0.5004(12) 1.1624(12) 0.4957(5) 0.122(2) Uani 1 1 d .
H44A H 0.5689 1.1114 0.4872 0.146 Uiso 1 1 calc R
H44B H 0.3971 1.1308 0.4738 0.146 Uiso 1 1 calc R

loop_
_atom_site_aniso_label
_atom_site_aniso_U_11
_atom_site_aniso_U_22
_atom_site_aniso_U_33
_atom_site_aniso_U_23
_atom_site_aniso_U_13
_atom_site_aniso_U_12
Cu1 0.0270(3) 0.0321(4) 0.0296(3) 0.0003(3) 0.0025(2) 0.0053(2)
Cu2 0.0277(3) 0.0252(3) 0.0255(3) 0.0031(2) 0.0059(2) 0.0080(2)
Cu3 0.0337(3) 0.0303(4) 0.0290(3) 0.0081(3) 0.0070(2) 0.0063(3)
I1 0.03095(19) 0.0525(3) 0.0479(2) -0.00144(18) -0.00414(16) -0.00092(16)
I2 0.0494(2) 0.0434(2) 0.0347(2) 0.01370(16) 0.00866(16) -0.00274(17)
Li1 0.051(6) 0.053(7) 0.047(6) 0.012(5) -0.006(5) 0.008(5)
O1 0.043(2) 0.067(3) 0.046(2) 0.022(2) 0.0041(18) 0.019(2)
O2 0.058(3) 0.072(3) 0.068(3) -0.029(3) -0.027(2) 0.029(2)
O3 0.137(5) 0.064(4) 0.060(3) 0.023(3) 0.040(3) 0.026(3)
C1 0.032(2) 0.024(3) 0.024(2) 0.0019(19) 0.0042(19) 0.0105(19)
C2 0.029(2) 0.018(2) 0.030(2) 0.0076(19) 0.0089(19) 0.0036(18)
C3 0.027(2) 0.028(3) 0.027(2) 0.003(2) 0.0056(19) 0.0021(19)
C4 0.019(2) 0.030(3) 0.020(2) 0.0022(19) 0.0047(16) 0.0028(18)
C5 0.0146(19) 0.031(3) 0.022(2) 0.0049(19) 0.0021(16) 0.0066(18)
C6 0.019(2) 0.024(2) 0.023(2) 0.0053(18) 0.0024(17) 0.0025(17)
C7 0.020(2) 0.021(2) 0.028(2) 0.0020(19) 0.0055(17) 0.0013(17)
C8 0.022(2) 0.027(3) 0.028(2) 0.003(2) 0.0038(18) 0.0051(19)
C9 0.033(3) 0.034(3) 0.037(3) -0.002(2) 0.002(2) 0.012(2)
C10 0.032(3) 0.087(5) 0.050(4) -0.022(3) -0.001(3) 0.016(3)
C11 0.033(3) 0.086(5) 0.036(3) 0.002(3) 0.002(2) 0.013(3)
C12 0.029(2) 0.032(3) 0.023(2) 0.002(2) 0.0050(18) 0.006(2)
C13 0.051(3) 0.031(3) 0.035(3) 0.004(2) 0.005(2) 0.012(2)
C14 0.054(3) 0.028(3) 0.051(3) -0.003(3) 0.009(3) 0.006(2)
C15 0.033(3) 0.029(3) 0.041(3) 0.011(2) 0.012(2) 0.006(2)
C16 0.035(3) 0.036(3) 0.047(3) 0.005(3) 0.007(2) -0.003(2)
C17 0.042(3) 0.047(4) 0.068(4) 0.011(3) 0.002(3) -0.011(3)
C18 0.022(2) 0.028(3) 0.033(3) 0.003(2) 0.0085(19) 0.0024(19)
C19 0.023(2) 0.040(3) 0.039(3) 0.008(2) 0.002(2) 0.009(2)
C20 0.029(3) 0.066(4) 0.062(4) 0.019(3) 0.006(3) 0.016(3)
C21 0.023(2) 0.024(2) 0.024(2) 0.0016(19) 0.0050(17) 0.0042(18)
C22 0.029(2) 0.038(3) 0.023(2) 0.003(2) 0.0046(19) 0.008(2)
C23 0.050(3) 0.052(4) 0.026(3) 0.000(2) 0.011(2) 0.014(3)
C24 0.023(2) 0.028(3) 0.027(2) 0.009(2) 0.0057(18) 0.0031(19)
C25 0.028(2) 0.038(3) 0.036(3) 0.008(2) 0.002(2) -0.007(2)
C26 0.035(3) 0.052(4) 0.048(3) 0.011(3) 0.007(2) -0.008(3)
C27 0.026(2) 0.025(3) 0.028(2) 0.0027(19) 0.0067(18) 0.0092(19)
C28 0.035(3) 0.030(3) 0.036(3) 0.002(2) 0.004(2) 0.008(2)
C29 0.056(3) 0.028(3) 0.043(3) -0.004(2) 0.001(3) 0.017(2)
C30 0.039(3) 0.039(3) 0.027(2) 0.006(2) 0.011(2) 0.014(2)
C31 0.064(4) 0.056(4) 0.044(3) 0.023(3) 0.025(3) 0.033(3)
C32 0.080(5) 0.085(6) 0.041(3) 0.023(4) 0.029(3) 0.037(4)
C33 0.041(3) 0.101(6) 0.090(6) 0.056(5) 0.014(3) 0.026(4)
C34 0.056(4) 0.124(8) 0.067(5) 0.035(5) -0.009(4) 0.001(4)
C35 0.083(5) 0.083(6) 0.058(4) 0.020(4) 0.016(4) 0.023(4)
C36 0.053(4) 0.072(5) 0.076(5) 0.032(4) 0.005(3) 0.000(3)
C37 0.096(4) 0.188(7) 0.088(4) 0.033(4) 0.026(3) 0.023(4)
C38 0.048(4) 0.093(7) 0.089(6) -0.005(5) -0.001(4) 0.005(4)
C39 0.096(4) 0.188(7) 0.088(4) 0.033(4) 0.026(3) 0.023(4)
C40 0.096(4) 0.188(7) 0.088(4) 0.033(4) 0.026(3) 0.023(4)
C41 0.063(4) 0.107(7) 0.050(4) -0.006(4) 0.000(3) 0.021(4)
C42 0.082(6) 0.149(11) 0.066(6) 0.014(6) 0.014(4) 0.020(6)
C43 0.179(12) 0.084(8) 0.084(7) 0.016(6) 0.053(7) -0.001(7)
C44 0.096(4) 0.188(7) 0.088(4) 0.033(4) 0.026(3) 0.023(4)

loop_
_atom_type_symbol
_atom_type_description
_atom_type_scat_dispersion_real
_atom_type_scat_dispersion_imag
_atom_type_scat_source
C C 0.0033 0.0016 'International Tables Vol C Tables 4.2.6.8 and 6.1.1.4'
H H 0.0000 0.0000 'International Tables Vol C Tables 4.2.6.8 and 6.1.1.4'
Cu Cu 0.3201 1.2651 'International Tables Vol C Tables 4.2.6.8 and 6.1.1.4'
O O 0.0106 0.0060 'International Tables Vol C Tables 4.2.6.8 and 6.1.1.4'
Li Li -0.0003 0.0001 'International Tables Vol C Tables 4.2.6.8 and 6.1.1.4'
I I -0.4742 1.8119 'International Tables Vol C Tables 4.2.6.8 and 6.1.1.4'

loop_
_geom_angle_atom_site_label_1
_geom_angle_atom_site_label_2
_geom_angle_atom_site_label_3
_geom_angle
Cu2 Cu1 I1 137.45(3)
C8 Cu1 Cu2 53.75(14)
C8 Cu1 I1 167.66(14)
Cu1 Cu2 Cu3 130.54(3)
C1 Cu2 Cu1 129.59(14)
C1 Cu2 Cu3 52.11(14)
C1 Cu2 C8 171.71(18)
C8 Cu2 Cu1 53.47(12)
C8 Cu2 Cu3 133.62(14)
I2 Cu3 Cu2 142.57(3)
C1 Cu3 Cu2 52.66(14)
C1 Cu3 I2 164.76(14)
Cu1 I1 Li1 109.4(2)
O1 Li1 I1 111.7(4)
O1 Li1 O2 111.6(6)
O2 Li1 I1 100.6(5)
O3 Li1 I1 113.1(5)
O3 Li1 O1 108.9(6)
O3 Li1 O2 110.9(5)
C33 O1 Li1 119.3(5)
C36 O1 Li1 120.9(5)
C36 O1 C33 108.0(5)
C37 O2 Li1 128.1(6)
C37 O2 C40 98.4(7)
C40 O2 Li1 104.4(6)
C41 O3 Li1 124.1(6)
C44 O3 Li1 129.3(8)
C44 O3 C41 105.9(8)
Cu3 C1 Cu2 75.23(17)
C2 C1 Cu2 109.5(3)
C2 C1 Cu3 105.0(3)
C2 C1 C9 121.6(4)
C9 C1 Cu2 121.0(3)
C9 C1 Cu3 114.1(3)
C1 C2 C3 118.3(4)
C1 C2 C12 124.7(4)
C3 C2 C12 117.0(4)
C2 C3 C15 115.7(4)
C4 C3 C2 121.4(4)
C4 C3 C15 122.9(4)
C3 C4 C5 124.5(4)
C3 C4 C18 121.9(4)
C18 C4 C5 113.3(4)
C6 C5 C4 123.5(4)
C6 C5 C21 121.9(4)
C21 C5 C4 114.3(4)
C5 C6 C7 123.0(4)
C5 C6 C24 121.9(4)
C7 C6 C24 115.0(4)
C6 C7 C27 116.3(4)
C8 C7 C6 120.2(4)
C8 C7 C27 123.5(4)
Cu1 C8 Cu2 72.79(15)
C7 C8 Cu1 117.1(3)
C7 C8 Cu2 106.8(3)
C7 C8 C30 120.5(4)
C30 C8 Cu1 106.9(3)
C30 C8 Cu2 123.7(3)
C1 C9 H9A 108.7
C1 C9 H9B 108.7
H9A C9 H9B 107.6
C10 C9 C1 114.1(5)
C10 C9 H9A 108.7
C10 C9 H9B 108.7
C9 C10 H10A 108.1
C9 C10 H10B 108.1
C9 C10 C11 116.6(5)
H10A C10 H10B 107.3
C11 C10 H10A 108.1
C11 C10 H10B 108.1
C10 C11 H11A 109.5
C10 C11 H11B 109.5
C10 C11 H11C 109.5
H11A C11 H11B 109.5
H11A C11 H11C 109.5
H11B C11 H11C 109.5
C2 C12 H12A 108.9
C2 C12 H12B 108.9
C2 C12 C13 113.5(4)
H12A C12 H12B 107.7
C13 C12 H12A 108.9
C13 C12 H12B 108.9
C12 C13 H13A 109.2
C12 C13 H13B 109.2
H13A C13 H13B 107.9
C14 C13 C12 112.0(5)
C14 C13 H13A 109.2
C14 C13 H13B 109.2
C13 C14 H14A 109.5
C13 C14 H14B 109.5
C13 C14 H14C 109.5
H14A C14 H14B 109.5
H14A C14 H14C 109.5
H14B C14 H14C 109.5
C3 C15 H15A 108.6
C3 C15 H15B 108.6
C3 C15 C16 114.7(4)
H15A C15 H15B 107.6
C16 C15 H15A 108.6
C16 C15 H15B 108.6
C15 C16 H16A 109.0
C15 C16 H16B 109.0
C15 C16 C17 113.0(5)
H16A C16 H16B 107.8
C17 C16 H16A 109.0
C17 C16 H16B 109.0
C16 C17 H17A 109.5
C16 C17 H17B 109.5
C16 C17 H17C 109.5
H17A C17 H17B 109.5
H17A C17 H17C 109.5
H17B C17 H17C 109.5
C4 C18 H18A 108.6
C4 C18 H18B 108.6
C4 C18 C19 114.8(4)
H18A C18 H18B 107.5
C19 C18 H18A 108.6
C19 C18 H18B 108.6
C18 C19 H19A 109.4
C18 C19 H19B 109.4
C18 C19 C20 111.4(5)
H19A C19 H19B 108.0
C20 C19 H19A 109.4
C20 C19 H19B 109.4
C19 C20 H20A 109.5
C19 C20 H20B 109.5
C19 C20 H20C 109.5
H20A C20 H20B 109.5
H20A C20 H20C 109.5
H20B C20 H20C 109.5
C5 C21 H21A 108.3
C5 C21 H21B 108.3
C5 C21 C22 115.7(4)
H21A C21 H21B 107.4
C22 C21 H21A 108.3
C22 C21 H21B 108.3
C21 C22 H22A 109.4
C21 C22 H22B 109.4
H22A C22 H22B 108.0
C23 C22 C21 111.1(4)
C23 C22 H22A 109.4
C23 C22 H22B 109.4
C22 C23 H23A 109.5
C22 C23 H23B 109.5
C22 C23 H23C 109.5
H23A C23 H23B 109.5
H23A C23 H23C 109.5
H23B C23 H23C 109.5
C6 C24 H24A 108.7
C6 C24 H24B 108.7
C6 C24 C25 114.4(4)
H24A C24 H24B 107.6
C25 C24 H24A 108.7
C25 C24 H24B 108.7
C24 C25 H25A 109.1
C24 C25 H25B 109.1
H25A C25 H25B 107.8
C26 C25 C24 112.6(4)
C26 C25 H25A 109.1
C26 C25 H25B 109.1
C25 C26 H26A 109.5
C25 C26 H26B 109.5
C25 C26 H26C 109.5
H26A C26 H26B 109.5
H26A C26 H26C 109.5
H26B C26 H26C 109.5
C7 C27 H27A 108.8
C7 C27 H27B 108.8
H27A C27 H27B 107.7
C28 C27 C7 113.9(4)
C28 C27 H27A 108.8
C28 C27 H27B 108.8
C27 C28 H28A 109.0
C27 C28 H28B 109.0
H28A C28 H28B 107.8
C29 C28 C27 112.7(4)
C29 C28 H28A 109.0
C29 C28 H28B 109.0
C28 C29 H29A 109.5
C28 C29 H29B 109.5
C28 C29 H29C 109.5
H29A C29 H29B 109.5
H29A C29 H29C 109.5
H29B C29 H29C 109.5
C8 C30 H30A 108.7
C8 C30 H30B 108.7
H30A C30 H30B 107.6
C31 C30 C8 114.1(4)
C31 C30 H30A 108.7
C31 C30 H30B 108.7
C30 C31 H31A 108.7
C30 C31 H31B 108.7
C30 C31 C32 114.1(5)
H31A C31 H31B 107.6
C32 C31 H31A 108.7
C32 C31 H31B 108.7
C31 C32 H32A 109.5
C31 C32 H32B 109.5
C31 C32 H32C 109.5
H32A C32 H32B 109.5
H32A C32 H32C 109.5
H32B C32 H32C 109.5
O1 C33 H33A 110.5
O1 C33 H33B 110.5
O1 C33 C34 106.3(5)
H33A C33 H33B 108.7
C34 C33 H33A 110.5
C34 C33 H33B 110.5
C33 C34 H34A 110.5
C33 C34 H34B 110.5
H34A C34 H34B 108.7
C35 C34 C33 106.0(6)
C35 C34 H34A 110.5
C35 C34 H34B 110.5
C34 C35 H35A 110.9
C34 C35 H35B 110.9
C34 C35 C36 104.1(6)
H35A C35 H35B 109.0
C36 C35 H35A 110.9
C36 C35 H35B 110.9
O1 C36 C35 105.7(6)
O1 C36 H36A 110.6
O1 C36 H36B 110.6
C35 C36 H36A 110.6
C35 C36 H36B 110.6
H36A C36 H36B 108.7
O2 C37 H37A 110.8
O2 C37 H37B 110.8
O2 C37 C38 104.7(8)
H37A C37 H37B 108.9
C38 C37 H37A 110.8
C38 C37 H37B 110.8
C37 C38 H38A 110.0
C37 C38 H38B 110.0
H38A C38 H38B 108.4
C39 C38 C37 108.4(8)
C39 C38 H38A 110.0
C39 C38 H38B 110.0
C38 C39 H39A 110.6
C38 C39 H39B 110.6
C38 C39 C40 105.6(8)
H39A C39 H39B 108.7
C40 C39 H39A 110.6
C40 C39 H39B 110.6
O2 C40 C39 97.1(8)
O2 C40 H40A 112.3
O2 C40 H40B 112.3
C39 C40 H40A 112.3
C39 C40 H40B 112.3
H40A C40 H40B 109.9
O3 C41 H41A 110.2
O3 C41 H41B 110.2
O3 C41 C42 107.6(8)
H41A C41 H41B 108.5
C42 C41 H41A 110.2
C42 C41 H41B 110.2
C41 C42 H42A 110.6
C41 C42 H42B 110.6
C41 C42 C43 105.6(9)
H42A C42 H42B 108.7
C43 C42 H42A 110.6
C43 C42 H42B 110.6
C42 C43 H43A 111.6
C42 C43 H43B 111.6
H43A C43 H43B 109.4
C44 C43 C42 100.9(10)
C44 C43 H43A 111.6
C44 C43 H43B 111.6
O3 C44 C43 112.7(11)
O3 C44 H44A 109.0
O3 C44 H44B 109.0
C43 C44 H44A 109.0
C43 C44 H44B 109.0
H44A C44 H44B 107.8

loop_
_geom_bond_atom_site_label_1
_geom_bond_atom_site_label_2
_geom_bond_distance
Cu1 Cu2 2.3749(8)
Cu1 I1 2.4200(6)
Cu1 C8 1.998(4)
Cu2 Cu3 2.4192(8)
Cu2 C1 1.989(5)
Cu2 C8 2.005(5)
Cu3 I2 2.4005(7)
Cu3 C1 1.974(5)
I1 Li1 2.768(12)
Li1 O1 1.906(11)
Li1 O2 1.937(11)
Li1 O3 1.884(12)
O1 C33 1.443(7)
O1 C36 1.438(8)
O2 C37 1.453(12)
O2 C40 1.563(12)
O3 C41 1.407(10)
O3 C44 1.341(13)
C1 C2 1.355(6)
C1 C9 1.533(7)
C2 C3 1.499(6)
C2 C12 1.523(7)
C3 C4 1.349(7)
C3 C15 1.514(6)
C4 C5 1.527(6)
C4 C18 1.524(6)
C5 C6 1.351(6)
C5 C21 1.517(6)
C6 C7 1.498(6)
C6 C24 1.513(6)
C7 C8 1.362(6)
C7 C27 1.529(6)
C8 C30 1.530(7)
C9 H9A 0.9900
C9 H9B 0.9900
C9 C10 1.489(8)
C10 H10A 0.9900
C10 H10B 0.9900
C10 C11 1.512(8)
C11 H11A 0.9800
C11 H11B 0.9800
C11 H11C 0.9800
C12 H12A 0.9900
C12 H12B 0.9900
C12 C13 1.528(7)
C13 H13A 0.9900
C13 H13B 0.9900
C13 C14 1.508(8)
C14 H14A 0.9800
C14 H14B 0.9800
C14 H14C 0.9800
C15 H15A 0.9900
C15 H15B 0.9900
C15 C16 1.520(7)
C16 H16A 0.9900
C16 H16B 0.9900
C16 C17 1.521(7)
C17 H17A 0.9800
C17 H17B 0.9800
C17 H17C 0.9800
C18 H18A 0.9900
C18 H18B 0.9900
C18 C19 1.525(7)
C19 H19A 0.9900
C19 H19B 0.9900
C19 C20 1.529(7)
C20 H20A 0.9800
C20 H20B 0.9800
C20 H20C 0.9800
C21 H21A 0.9900
C21 H21B 0.9900
C21 C22 1.529(6)
C22 H22A 0.9900
C22 H22B 0.9900
C22 C23 1.522(7)
C23 H23A 0.9800
C23 H23B 0.9800
C23 H23C 0.9800
C24 H24A 0.9900
C24 H24B 0.9900
C24 C25 1.524(6)
C25 H25A 0.9900
C25 H25B 0.9900
C25 C26 1.519(7)
C26 H26A 0.9800
C26 H26B 0.9800
C26 H26C 0.9800
C27 H27A 0.9900
C27 H27B 0.9900
C27 C28 1.529(7)
C28 H28A 0.9900
C28 H28B 0.9900
C28 C29 1.513(7)
C29 H29A 0.9800
C29 H29B 0.9800
C29 H29C 0.9800
C30 H30A 0.9900
C30 H30B 0.9900
C30 C31 1.500(7)
C31 H31A 0.9900
C31 H31B 0.9900
C31 C32 1.506(8)
C32 H32A 0.9800
C32 H32B 0.9800
C32 H32C 0.9800
C33 H33A 0.9900
C33 H33B 0.9900
C33 C34 1.498(10)
C34 H34A 0.9900
C34 H34B 0.9900
C34 C35 1.467(11)
C35 H35A 0.9900
C35 H35B 0.9900
C35 C36 1.474(10)
C36 H36A 0.9900
C36 H36B 0.9900
C37 H37A 0.9900
C37 H37B 0.9900
C37 C38 1.469(12)
C38 H38A 0.9900
C38 H38B 0.9900
C38 C39 1.380(13)
C39 H39A 0.9900
C39 H39B 0.9900
C39 C40 1.613(14)
C40 H40A 0.9900
C40 H40B 0.9900
C41 H41A 0.9900
C41 H41B 0.9900
C41 C42 1.450(12)
C42 H42A 0.9900
C42 H42B 0.9900
C42 C43 1.458(15)
C43 H43A 0.9900
C43 H43B 0.9900
C43 C44 1.415(14)
C44 H44A 0.9900
C44 H44B 0.9900
